data_4302351
loop_
_publ_author_name
'Clegg, William'
'Graham, David V.'
'Herd, Emma'
'Hevia, Eva'
'Kennedy, Alan R.'
'McCall, Matthew D.'
'Russo, Luca'

_publ_section_title
;
 Donor-Dictated Interlocking Co-Complexation Reactions of LiNHDipp with
 Dimethylzinc: Synthesis and Structures of New Methyl(amido)zincates
;
_journal_coden_ASTM INOCAJ
_journal_issue 12
_journal_name_full 'Inorganic Chemistry'
_journal_page_first 5320
_journal_page_last 5327
_journal_paper_doi 10.1021/ic900313b
_journal_volume 48
_journal_year 2009
_chemical_formula_moiety 'C21 H41 Li N4'
_chemical_formula_sum 'C21 H41 Li N4'
_chemical_formula_weight 356.52
_space_group_IT_number 19
_symmetry_cell_setting orthorhombic
_symmetry_space_group_name_Hall 'P 2ac 2ab'
_symmetry_space_group_name_H-M 'P 21 21 21'
_atom_sites_solution_hydrogens mixed
_atom_sites_solution_primary direct
_atom_sites_solution_secondary difmap
_audit_creation_method SHELXL-97
_cell_angle_alpha 90.00
_cell_angle_beta 90.00
_cell_angle_gamma 90.00
_cell_formula_units_Z 4
_cell_length_a 10.0117(11)
_cell_length_b 14.6223(17)
_cell_length_c 15.682(2)
_cell_measurement_reflns_used 2910
_cell_measurement_temperature 150(2)
_cell_measurement_theta_max 27.5
_cell_measurement_theta_min 2.5
_cell_volume 2295.8(5)
_computing_cell_refinement EvalCCD
_computing_data_collection 'Nonius COLLECT'
_computing_data_reduction EvalCCD
_computing_molecular_graphics 'Bruker SHELXTL'
_computing_publication_material 'Bruker SHELXTL and local programs'
_computing_structure_refinement 'Bruker SHELXTL'
_computing_structure_solution 'Bruker SHELXTL'
_diffrn_ambient_temperature 150(2)
_diffrn_measured_fraction_theta_full 0.976
_diffrn_measured_fraction_theta_max 0.976
_diffrn_measurement_device_type 'Nonius KappaCCD diffractometer'
_diffrn_measurement_method '\f and \w scans'
_diffrn_radiation_monochromator graphite
_diffrn_radiation_source 'sealed tube'
_diffrn_radiation_type MoK\a
_diffrn_radiation_wavelength 0.71073
_diffrn_reflns_av_R_equivalents 0.0303
_diffrn_reflns_av_sigmaI/netI 0.0318
_diffrn_reflns_limit_h_max 11
_diffrn_reflns_limit_h_min -8
_diffrn_reflns_limit_k_max 17
_diffrn_reflns_limit_k_min -13
_diffrn_reflns_limit_l_max 18
_diffrn_reflns_limit_l_min -18
_diffrn_reflns_number 8017
_diffrn_reflns_theta_full 24.99
_diffrn_reflns_theta_max 24.99
_diffrn_reflns_theta_min 5.10
_diffrn_standards_number 0
_exptl_absorpt_coefficient_mu 0.061
_exptl_absorpt_correction_T_max 0.981
_exptl_absorpt_correction_T_min 0.952
_exptl_absorpt_correction_type multi-scan
_exptl_absorpt_process_details SADABS
_exptl_crystal_colour colourless
_exptl_crystal_density_diffrn 1.031
_exptl_crystal_density_method 'not measured'
_exptl_crystal_description block
_exptl_crystal_F_000 792
_exptl_crystal_size_max 0.82
_exptl_crystal_size_mid 0.48
_exptl_crystal_size_min 0.32
_refine_diff_density_max 0.441
_refine_diff_density_min -0.233
_refine_diff_density_rms 0.036
_refine_ls_abs_structure_details indeterminate
_refine_ls_extinction_method none
_refine_ls_goodness_of_fit_ref 0.988
_refine_ls_hydrogen_treatment mixed
_refine_ls_matrix_type full
_refine_ls_number_parameters 248
_refine_ls_number_reflns 2249
_refine_ls_number_restraints 0
_refine_ls_restrained_S_all 0.988
_refine_ls_R_factor_all 0.0590
_refine_ls_R_factor_gt 0.0467
_refine_ls_shift/su_max 0.001
_refine_ls_shift/su_mean 0.000
_refine_ls_structure_factor_coef Fsqd
_refine_ls_weighting_details 'calc w=1/[\s^2^(Fo^2^)+(0.1038P)^2^+0.6213P] where P=(Fo^2^+2Fc^2^)/3'
_refine_ls_weighting_scheme calc
_refine_ls_wR_factor_gt 0.1329
_refine_ls_wR_factor_ref 0.1454
_reflns_number_gt 1929
_reflns_number_total 2249
_reflns_threshold_expression I>2\s(I)
_cod_duplicate_entry 4338612
_cod_data_source_file ic900313b_si_002_3.cif
_cod_data_source_block rem451_compound4
_cod_original_cell_volume 2295.7(5)
_cod_database_code 4302351

loop_
_symmetry_equiv_pos_as_xyz
'x, y, z'
'-x+1/2, -y, z+1/2'
'-x, y+1/2, -z+1/2'
'x+1/2, -y+1/2, -z'

loop_
_atom_site_label
_atom_site_type_symbol
_atom_site_fract_x
_atom_site_fract_y
_atom_site_fract_z
_atom_site_U_iso_or_equiv
_atom_site_adp_type
_atom_site_occupancy
_atom_site_symmetry_multiplicity
_atom_site_calc_flag
_atom_site_refinement_flags
_atom_site_disorder_assembly
_atom_site_disorder_group
Li Li -0.2739(5) 0.0302(3) 0.4570(3) 0.0252(10) Uani 1 1 d . . .
N1 N -0.3783(3) -0.10022(17) 0.42571(16) 0.0361(7) Uani 1 1 d . . .
N2 N -0.1810(3) -0.05028(17) 0.55697(16) 0.0304(6) Uani 1 1 d . . .
N3 N -0.3646(3) 0.10656(17) 0.56092(15) 0.0316(6) Uani 1 1 d . . .
N4 N -0.1530(3) 0.06947(18) 0.36638(16) 0.0279(6) Uani 1 1 d . . .
H4 H -0.095(4) 0.026(3) 0.370(2) 0.046(11) Uiso 1 1 d . . .
C1 C -0.5126(5) -0.1168(3) 0.4575(4) 0.0740(14) Uani 1 1 d . . .
H1A H -0.5754 -0.0757 0.4287 0.111 Uiso 1 1 calc R . .
H1B H -0.5151 -0.1054 0.5190 0.111 Uiso 1 1 calc R . .
H1C H -0.5377 -0.1804 0.4461 0.111 Uiso 1 1 calc R . .
C2 C -0.3702(6) -0.1145(3) 0.3337(2) 0.0688(14) Uani 1 1 d . . .
H2A H -0.3838 -0.1795 0.3209 0.103 Uiso 1 1 calc R . .
H2B H -0.2820 -0.0955 0.3132 0.103 Uiso 1 1 calc R . .
H2C H -0.4394 -0.0783 0.3053 0.103 Uiso 1 1 calc R . .
C3 C -0.2812(5) -0.1649(2) 0.4661(3) 0.0519(10) Uani 1 1 d . . .
H3A H -0.3204 -0.2271 0.4660 0.062 Uiso 1 1 calc R . .
H3B H -0.1990 -0.1667 0.4310 0.062 Uiso 1 1 calc R . .
C4 C -0.2454(4) -0.1404(2) 0.5535(2) 0.0452(9) Uani 1 1 d . . .
H4A H -0.1839 -0.1871 0.5770 0.054 Uiso 1 1 calc R . .
H4B H -0.3269 -0.1397 0.5893 0.054 Uiso 1 1 calc R . .
C5 C -0.0350(3) -0.0590(3) 0.5501(2) 0.0422(8) Uani 1 1 d . . .
H5A H -0.0008 -0.0930 0.5993 0.063 Uiso 1 1 calc R . .
H5B H 0.0054 0.0021 0.5489 0.063 Uiso 1 1 calc R . .
H5C H -0.0124 -0.0917 0.4975 0.063 Uiso 1 1 calc R . .
C6 C -0.2159(4) -0.0014(3) 0.6375(2) 0.0432(9) Uani 1 1 d . . .
H6A H -0.1490 0.0470 0.6487 0.052 Uiso 1 1 calc R . .
H6B H -0.2135 -0.0451 0.6858 0.052 Uiso 1 1 calc R . .
C7 C -0.3537(4) 0.0412(3) 0.6319(2) 0.0426(9) Uani 1 1 d . . .
H7A H -0.4209 -0.0078 0.6243 0.051 Uiso 1 1 calc R . .
H7B H -0.3737 0.0731 0.6861 0.051 Uiso 1 1 calc R . .
C8 C -0.5055(4) 0.1342(3) 0.5517(3) 0.0525(10) Uani 1 1 d . . .
H8A H -0.5369 0.1613 0.6052 0.079 Uiso 1 1 calc R . .
H8B H -0.5599 0.0804 0.5380 0.079 Uiso 1 1 calc R . .
H8C H -0.5134 0.1792 0.5057 0.079 Uiso 1 1 calc R . .
C9 C -0.2864(5) 0.1892(3) 0.5808(3) 0.0577(11) Uani 1 1 d . . .
H9A H -0.3066 0.2370 0.5390 0.087 Uiso 1 1 calc R . .
H9B H -0.1909 0.1747 0.5787 0.087 Uiso 1 1 calc R . .
H9C H -0.3096 0.2109 0.6381 0.087 Uiso 1 1 calc R . .
C10 C -0.1157(3) 0.13650(18) 0.31134(16) 0.0212(6) Uani 1 1 d . . .
C11 C 0.0093(3) 0.13622(19) 0.26421(17) 0.0230(6) Uani 1 1 d . . .
C12 C 0.0376(3) 0.20683(19) 0.20776(18) 0.0265(7) Uani 1 1 d . . .
H12 H 0.1193 0.2050 0.1770 0.032 Uiso 1 1 calc R . .
C13 C -0.0480(3) 0.2796(2) 0.19441(19) 0.0291(7) Uani 1 1 d . . .
H13 H -0.0259 0.3268 0.1553 0.035 Uiso 1 1 calc R . .
C14 C -0.1680(3) 0.28175(19) 0.23993(17) 0.0265(6) Uani 1 1 d . . .
H14 H -0.2278 0.3313 0.2312 0.032 Uiso 1 1 calc R . .
C15 C -0.2024(3) 0.21340(18) 0.29772(16) 0.0215(6) Uani 1 1 d . . .
C16 C 0.1083(3) 0.0584(2) 0.27956(19) 0.0288(7) Uani 1 1 d . . .
H16 H 0.0564 0.0000 0.2782 0.035 Uiso 1 1 calc R . .
C17 C 0.2181(3) 0.0510(2) 0.2116(2) 0.0417(8) Uani 1 1 d . . .
H17A H 0.1772 0.0460 0.1551 0.063 Uiso 1 1 calc R . .
H17B H 0.2726 -0.0035 0.2227 0.063 Uiso 1 1 calc R . .
H17C H 0.2748 0.1056 0.2138 0.063 Uiso 1 1 calc R . .
C18 C 0.1734(3) 0.0656(2) 0.3684(2) 0.0391(8) Uani 1 1 d . . .
H18A H 0.2181 0.0079 0.3822 0.059 Uiso 1 1 calc R . .
H18B H 0.1044 0.0782 0.4112 0.059 Uiso 1 1 calc R . .
H18C H 0.2389 0.1154 0.3684 0.059 Uiso 1 1 calc R . .
C19 C -0.3315(3) 0.21863(19) 0.34805(18) 0.0270(6) Uani 1 1 d . . .
H19 H -0.3143 0.1883 0.4042 0.032 Uiso 1 1 calc R . .
C20 C -0.4444(3) 0.1652(3) 0.3051(3) 0.0456(9) Uani 1 1 d . . .
H20A H -0.4612 0.1906 0.2482 0.068 Uiso 1 1 calc R . .
H20B H -0.5257 0.1700 0.3396 0.068 Uiso 1 1 calc R . .
H20C H -0.4187 0.1008 0.2998 0.068 Uiso 1 1 calc R . .
C21 C -0.3780(3) 0.3166(2) 0.3677(2) 0.0372(8) Uani 1 1 d . . .
H21A H -0.3042 0.3512 0.3930 0.056 Uiso 1 1 calc R . .
H21B H -0.4531 0.3146 0.4077 0.056 Uiso 1 1 calc R . .
H21C H -0.4064 0.3464 0.3147 0.056 Uiso 1 1 calc R . .

loop_
_atom_site_aniso_label
_atom_site_aniso_U_11
_atom_site_aniso_U_22
_atom_site_aniso_U_33
_atom_site_aniso_U_23
_atom_site_aniso_U_13
_atom_site_aniso_U_12
Li 0.024(2) 0.028(2) 0.024(2) 0.0032(19) 0.004(2) 0.003(2)
N1 0.0440(16) 0.0334(14) 0.0308(13) -0.0002(11) -0.0026(13) -0.0119(13)
N2 0.0290(13) 0.0321(13) 0.0303(13) 0.0088(11) 0.0014(11) 0.0007(11)
N3 0.0347(15) 0.0309(13) 0.0291(13) -0.0019(10) 0.0068(12) -0.0004(12)
N4 0.0262(13) 0.0249(12) 0.0327(13) 0.0065(11) 0.0062(11) 0.0021(11)
C1 0.054(3) 0.077(3) 0.091(3) -0.011(3) 0.000(3) -0.029(3)
C2 0.106(4) 0.064(3) 0.0361(19) -0.0086(18) -0.002(2) -0.041(3)
C3 0.067(3) 0.0298(18) 0.059(2) -0.0048(16) 0.006(2) -0.0030(18)
C4 0.045(2) 0.0345(17) 0.056(2) 0.0163(17) -0.0063(18) -0.0003(16)
C5 0.0342(18) 0.053(2) 0.0399(19) 0.0057(17) -0.0041(15) 0.0032(16)
C6 0.049(2) 0.057(2) 0.0237(15) 0.0078(15) 0.0020(15) 0.0043(19)
C7 0.049(2) 0.051(2) 0.0272(16) 0.0041(14) 0.0129(15) 0.0057(17)
C8 0.046(2) 0.059(2) 0.052(2) 0.0032(18) 0.0126(19) 0.021(2)
C9 0.082(3) 0.043(2) 0.048(2) -0.0102(17) -0.002(2) -0.014(2)
C10 0.0205(13) 0.0200(13) 0.0231(13) -0.0017(11) -0.0011(11) -0.0024(12)
C11 0.0213(13) 0.0231(13) 0.0246(14) -0.0024(11) 0.0002(12) -0.0025(12)
C12 0.0256(15) 0.0282(15) 0.0258(14) -0.0024(12) 0.0048(12) -0.0087(13)
C13 0.0357(17) 0.0264(15) 0.0253(14) 0.0043(12) 0.0043(12) -0.0041(13)
C14 0.0306(15) 0.0224(13) 0.0265(14) 0.0005(12) -0.0033(12) 0.0015(13)
C15 0.0225(14) 0.0218(13) 0.0202(12) -0.0036(11) -0.0018(11) -0.0011(12)
C16 0.0228(14) 0.0255(14) 0.0381(16) -0.0013(12) 0.0067(13) -0.0018(13)
C17 0.0320(16) 0.0380(18) 0.055(2) -0.0058(16) 0.0140(17) 0.0052(16)
C18 0.0275(16) 0.0391(17) 0.051(2) 0.0056(16) -0.0031(16) 0.0033(15)
C19 0.0230(14) 0.0274(15) 0.0307(14) 0.0014(12) -0.0003(12) 0.0024(13)
C20 0.0291(17) 0.052(2) 0.055(2) -0.0094(19) 0.0071(16) -0.0096(16)
C21 0.0322(16) 0.0329(17) 0.0464(19) -0.0032(14) 0.0058(16) 0.0053(15)

loop_
_atom_type_symbol
_atom_type_description
_atom_type_scat_dispersion_real
_atom_type_scat_dispersion_imag
_atom_type_scat_source
C C 0.0033 0.0000 'International Tables Vol C Tables 4.2.6.8 and 6.1.1.4'
H H 0.0000 0.0000 'International Tables Vol C Tables 4.2.6.8 and 6.1.1.4'
Li Li -0.0003 0.0000 'International Tables Vol C Tables 4.2.6.8 and 6.1.1.4'
N N 0.0061 0.0000 'International Tables Vol C Tables 4.2.6.8 and 6.1.1.4'

loop_
_geom_angle_atom_site_label_1
_geom_angle_atom_site_label_2
_geom_angle_atom_site_label_3
_geom_angle
_geom_angle_site_symmetry_1
_geom_angle_site_symmetry_3
_geom_angle_publ_flag
N1 Li N2 84.01(18) . . ?
N1 Li N3 114.1(2) . . ?
N1 Li N4 112.4(2) . . ?
N1 Li H4 102.5(10) . . ?
N2 Li N3 85.16(19) . . ?
N2 Li N4 114.8(2) . . ?
N2 Li H4 94.5(11) . . ?
N3 Li N4 130.8(3) . . ?
N3 Li H4 143.1(10) . . ?
N4 Li H4 22.4(10) . . ?
Li N1 C1 120.0(3) . . ?
Li N1 C2 108.3(3) . . ?
Li N1 C3 98.2(2) . . ?
C1 N1 C2 111.5(3) . . ?
C1 N1 C3 110.5(3) . . ?
C2 N1 C3 106.9(3) . . ?
Li N2 C4 105.8(2) . . ?
Li N2 C5 114.8(2) . . ?
Li N2 C6 104.6(2) . . ?
C4 N2 C5 110.9(3) . . ?
C4 N2 C6 111.0(3) . . ?
C5 N2 C6 109.6(3) . . ?
Li N3 C7 101.7(2) . . ?
Li N3 C8 117.8(3) . . ?
Li N3 C9 111.0(3) . . ?
C7 N3 C8 108.8(3) . . ?
C7 N3 C9 109.5(3) . . ?
C8 N3 C9 107.8(3) . . ?
Li N4 H4 98(2) . . ?
Li N4 C10 147.6(3) . . ?
H4 N4 C10 113(2) . . ?
N1 C1 H1A 109.5 . . ?
N1 C1 H1B 109.5 . . ?
N1 C1 H1C 109.5 . . ?
H1A C1 H1B 109.5 . . ?
H1A C1 H1C 109.5 . . ?
H1B C1 H1C 109.5 . . ?
N1 C2 H2A 109.5 . . ?
N1 C2 H2B 109.5 . . ?
N1 C2 H2C 109.5 . . ?
H2A C2 H2B 109.5 . . ?
H2A C2 H2C 109.5 . . ?
H2B C2 H2C 109.5 . . ?
N1 C3 H3A 108.8 . . ?
N1 C3 H3B 108.8 . . ?
N1 C3 C4 113.6(3) . . ?
H3A C3 H3B 107.7 . . ?
H3A C3 C4 108.8 . . ?
H3B C3 C4 108.8 . . ?
N2 C4 C3 111.2(3) . . ?
N2 C4 H4A 109.4 . . ?
N2 C4 H4B 109.4 . . ?
C3 C4 H4A 109.4 . . ?
C3 C4 H4B 109.4 . . ?
H4A C4 H4B 108.0 . . ?
N2 C5 H5A 109.5 . . ?
N2 C5 H5B 109.5 . . ?
N2 C5 H5C 109.5 . . ?
H5A C5 H5B 109.5 . . ?
H5A C5 H5C 109.5 . . ?
H5B C5 H5C 109.5 . . ?
N2 C6 H6A 109.4 . . ?
N2 C6 H6B 109.4 . . ?
N2 C6 C7 111.1(3) . . ?
H6A C6 H6B 108.0 . . ?
H6A C6 C7 109.4 . . ?
H6B C6 C7 109.4 . . ?
N3 C7 C6 112.3(3) . . ?
N3 C7 H7A 109.2 . . ?
N3 C7 H7B 109.2 . . ?
C6 C7 H7A 109.2 . . ?
C6 C7 H7B 109.2 . . ?
H7A C7 H7B 107.9 . . ?
N3 C8 H8A 109.5 . . ?
N3 C8 H8B 109.5 . . ?
N3 C8 H8C 109.5 . . ?
H8A C8 H8B 109.5 . . ?
H8A C8 H8C 109.5 . . ?
H8B C8 H8C 109.5 . . ?
N3 C9 H9A 109.5 . . ?
N3 C9 H9B 109.5 . . ?
N3 C9 H9C 109.5 . . ?
H9A C9 H9B 109.5 . . ?
H9A C9 H9C 109.5 . . ?
H9B C9 H9C 109.5 . . ?
N4 C10 C11 123.9(3) . . ?
N4 C10 C15 119.6(3) . . ?
C11 C10 C15 116.5(2) . . ?
C10 C11 C12 119.8(2) . . ?
C10 C11 C16 118.7(2) . . ?
C12 C11 C16 121.4(3) . . ?
C11 C12 H12 118.6 . . ?
C11 C12 C13 122.8(3) . . ?
H12 C12 C13 118.6 . . ?
C12 C13 H13 120.9 . . ?
C12 C13 C14 118.3(3) . . ?
H13 C13 C14 120.9 . . ?
C13 C14 H14 119.0 . . ?
C13 C14 C15 121.9(3) . . ?
H14 C14 C15 119.0 . . ?
C10 C15 C14 120.6(3) . . ?
C10 C15 C19 118.5(2) . . ?
C14 C15 C19 120.9(2) . . ?
C11 C16 H16 107.3 . . ?
C11 C16 C17 114.1(3) . . ?
C11 C16 C18 111.5(2) . . ?
H16 C16 C17 107.3 . . ?
H16 C16 C18 107.3 . . ?
C17 C16 C18 109.2(3) . . ?
C16 C17 H17A 109.5 . . ?
C16 C17 H17B 109.5 . . ?
C16 C17 H17C 109.5 . . ?
H17A C17 H17B 109.5 . . ?
H17A C17 H17C 109.5 . . ?
H17B C17 H17C 109.5 . . ?
C16 C18 H18A 109.5 . . ?
C16 C18 H18B 109.5 . . ?
C16 C18 H18C 109.5 . . ?
H18A C18 H18B 109.5 . . ?
H18A C18 H18C 109.5 . . ?
H18B C18 H18C 109.5 . . ?
C15 C19 H19 106.8 . . ?
C15 C19 C20 112.0(2) . . ?
C15 C19 C21 114.2(2) . . ?
H19 C19 C20 106.8 . . ?
H19 C19 C21 106.8 . . ?
C20 C19 C21 109.9(3) . . ?
C19 C20 H20A 109.5 . . ?
C19 C20 H20B 109.5 . . ?
C19 C20 H20C 109.5 . . ?
H20A C20 H20B 109.5 . . ?
H20A C20 H20C 109.5 . . ?
H20B C20 H20C 109.5 . . ?
C19 C21 H21A 109.5 . . ?
C19 C21 H21B 109.5 . . ?
C19 C21 H21C 109.5 . . ?
H21A C21 H21B 109.5 . . ?
H21A C21 H21C 109.5 . . ?
H21B C21 H21C 109.5 . . ?

loop_
_geom_bond_atom_site_label_1
_geom_bond_atom_site_label_2
_geom_bond_distance
_geom_bond_site_symmetry_2
_geom_bond_publ_flag
Li N1 2.230(5) . ?
Li N2 2.170(5) . ?
Li N3 2.174(5) . ?
Li N4 1.953(5) . ?
Li H4 2.25(4) . ?
N1 C1 1.453(5) . ?
N1 C2 1.460(4) . ?
N1 C3 1.497(5) . ?
N2 C4 1.468(4) . ?
N2 C5 1.471(4) . ?
N2 C6 1.493(4) . ?
N3 C7 1.471(4) . ?
N3 C8 1.475(5) . ?
N3 C9 1.473(4) . ?
N4 H4 0.87(4) . ?
N4 C10 1.358(4) . ?
C1 H1A 0.980 . ?
C1 H1B 0.980 . ?
C1 H1C 0.980 . ?
C2 H2A 0.980 . ?
C2 H2B 0.980 . ?
C2 H2C 0.980 . ?
C3 H3A 0.990 . ?
C3 H3B 0.990 . ?
C3 C4 1.462(6) . ?
C4 H4A 0.990 . ?
C4 H4B 0.990 . ?
C5 H5A 0.980 . ?
C5 H5B 0.980 . ?
C5 H5C 0.980 . ?
C6 H6A 0.990 . ?
C6 H6B 0.990 . ?
C6 C7 1.516(5) . ?
C7 H7A 0.990 . ?
C7 H7B 0.990 . ?
C8 H8A 0.980 . ?
C8 H8B 0.980 . ?
C8 H8C 0.980 . ?
C9 H9A 0.980 . ?
C9 H9B 0.980 . ?
C9 H9C 0.980 . ?
C10 C11 1.454(4) . ?
C10 C15 1.436(4) . ?
C11 C12 1.389(4) . ?
C11 C16 1.527(4) . ?
C12 H12 0.950 . ?
C12 C13 1.382(4) . ?
C13 H13 0.950 . ?
C13 C14 1.398(4) . ?
C14 H14 0.950 . ?
C14 C15 1.392(4) . ?
C15 C19 1.516(4) . ?
C16 H16 1.000 . ?
C16 C17 1.535(4) . ?
C16 C18 1.542(5) . ?
C17 H17A 0.980 . ?
C17 H17B 0.980 . ?
C17 H17C 0.980 . ?
C18 H18A 0.980 . ?
C18 H18B 0.980 . ?
C18 H18C 0.980 . ?
C19 H19 1.000 . ?
C19 C20 1.531(4) . ?
C19 C21 1.537(4) . ?
C20 H20A 0.980 . ?
C20 H20B 0.980 . ?
C20 H20C 0.980 . ?
C21 H21A 0.980 . ?
C21 H21B 0.980 . ?
C21 H21C 0.980 . ?
